data_7714728
loop_
_publ_author_name
'Sanz-Garrido, Jorge'
'Martin, Avelino'
'Gonz&#xe1;lez-Arellano, Camino'
'Flores, Juan C.'

_publ_section_title
;
 Half-sandwich Ni(II) complexes bearing enantiopure bidentate
 NHC-carboxylate ligands: efficient catalysts for the hydrosilylative
 reduction of acetophenones.
;
_journal_issue 4
_journal_name_full 'Dalton transactions (Cambridge, England : 2003)'
_journal_page_first 1460
_journal_page_last 1468
_journal_paper_doi 10.1039/d3dt03739h
_journal_volume 53
_journal_year 2024
_chemical_absolute_configuration unk
_chemical_formula_moiety 'C23 H28 N2 Ni O2'
_chemical_formula_sum 'C23 H28 N2 Ni O2'
_chemical_formula_weight 423.18
_space_group_crystal_system orthorhombic
_space_group_IT_number 19
_space_group_name_Hall 'P 2ac 2ab'
_space_group_name_H-M_alt 'P 21 21 21'
_atom_sites_solution_hydrogens geom
_audit_creation_date 2023-09-21
_audit_creation_method
;
Olex2 1.5
(compiled 2023.08.24 svn.re1ec1418 for OlexSys, GUI svn.r6817)
;
_audit_update_record
;
2023-10-23 deposited with the CCDC.	2023-12-15 downloaded from the CCDC.
;
_cell_angle_alpha 90
_cell_angle_beta 90
_cell_angle_gamma 90
_cell_formula_units_Z 4
_cell_length_a 9.1875(7)
_cell_length_b 13.4808(10)
_cell_length_c 17.0727(15)
_cell_measurement_reflns_used 9384
_cell_measurement_temperature 200.00
_cell_measurement_theta_max 27.519
_cell_measurement_theta_min 2.386
_cell_volume 2114.5(3)
_computing_cell_refinement 'SAINT V8.40B (?, 2016)'
_computing_data_collection 'Apex3 v2019.11-0 (Bruker, 2019)'
_computing_data_reduction 'SAINT V8.40B (?, 2016)'
_computing_molecular_graphics 'Olex2 1.5 (Dolomanov et al., 2009)'
_computing_publication_material 'Olex2 1.5 (Dolomanov et al., 2009)'
_computing_structure_refinement 'SHELXL 2018/3 (Sheldrick, 2015)'
_computing_structure_solution 'ShelXT (Sheldrick, 2015)'
_diffrn_ambient_temperature 200.00
_diffrn_detector_area_resol_mean 7.4074
_diffrn_measured_fraction_theta_full 0.992
_diffrn_measured_fraction_theta_max 0.990
_diffrn_measurement_device '\k-geometry diffractometer'
_diffrn_measurement_device_type 'Bruker D8 Venture UAH'
_diffrn_measurement_method 'omega and phi scans'
_diffrn_radiation_collimation 'focusing mirrors'
_diffrn_radiation_monochromator 'multilayer mirror optics'
_diffrn_radiation_type MoK\a
_diffrn_radiation_wavelength 0.71073
_diffrn_reflns_av_R_equivalents 0.0696
_diffrn_reflns_av_unetI/netI 0.0557
_diffrn_reflns_Laue_measured_fraction_full 0.992
_diffrn_reflns_Laue_measured_fraction_max 0.990
_diffrn_reflns_limit_h_max 11
_diffrn_reflns_limit_h_min -11
_diffrn_reflns_limit_k_max 16
_diffrn_reflns_limit_k_min -17
_diffrn_reflns_limit_l_max 22
_diffrn_reflns_limit_l_min -22
_diffrn_reflns_number 27641
_diffrn_reflns_point_group_measured_fraction_full 0.994
_diffrn_reflns_point_group_measured_fraction_max 0.989
_diffrn_reflns_theta_full 25.000
_diffrn_reflns_theta_max 27.553
_diffrn_reflns_theta_min 3.249
_diffrn_source 'microfocus sealed tube'
_diffrn_source_current 1.4
_diffrn_source_power 0.07
_diffrn_source_type 'INCOATEC I\ms 3.0'
_diffrn_source_voltage 50.0
_exptl_absorpt_coefficient_mu 0.938
_exptl_absorpt_correction_T_max 0.7456
_exptl_absorpt_correction_T_min 0.5228
_exptl_absorpt_correction_type multi-scan
_exptl_absorpt_process_details
;
SADABS-2016/2 (Bruker,2016) was used for absorption correction.
wR2(int) was 0.1681 before and 0.1138 after correction.
The Ratio of minimum to maximum transmission is 0.7012.
The \l/2 correction factor is Not present.
;
_exptl_crystal_colour yellow
_exptl_crystal_colour_primary yellow
_exptl_crystal_density_diffrn 1.329
_exptl_crystal_description block
_exptl_crystal_F_000 896
_exptl_crystal_size_max 0.3
_exptl_crystal_size_mid 0.23
_exptl_crystal_size_min 0.16
_refine_diff_density_max 0.291
_refine_diff_density_min -0.451
_refine_diff_density_rms 0.054
_refine_ls_abs_structure_details
;
 Refined as an inversion twin.
;
_refine_ls_abs_structure_Flack 0.062(19)
_refine_ls_extinction_method none
_refine_ls_goodness_of_fit_ref 1.057
_refine_ls_hydrogen_treatment constr
_refine_ls_matrix_type full
_refine_ls_number_parameters 259
_refine_ls_number_reflns 4818
_refine_ls_number_restraints 0
_refine_ls_restrained_S_all 1.057
_refine_ls_R_factor_all 0.0582
_refine_ls_R_factor_gt 0.0424
_refine_ls_shift/su_max 0.000
_refine_ls_shift/su_mean 0.000
_refine_ls_structure_factor_coef Fsqd
_refine_ls_weighting_details 'w=1/[\s^2^(Fo^2^)+(0.0102P)^2^+1.1557P] where P=(Fo^2^+2Fc^2^)/3'
_refine_ls_weighting_scheme calc
_refine_ls_wR_factor_gt 0.0747
_refine_ls_wR_factor_ref 0.0792
_reflns_Friedel_coverage 0.762
_reflns_Friedel_fraction_full 0.996
_reflns_Friedel_fraction_max 0.987
_reflns_number_gt 3994
_reflns_number_total 4818
_reflns_threshold_expression 'I > 2\s(I)'
_cod_data_source_file d3dt03739h2.cif
_cod_data_source_block pgsleuni_0m_a
_cod_depositor_comments 'Adding full bibliography for 7714726--7714736.cif.'
_cod_database_code 7714728
_shelx_shelxl_version_number 2018/3
_shelx_space_group_comment
;
The symmetry employed for this shelxl refinement is uniquely defined
by the following loop, which should always be used as a source of
symmetry information in preference to the above space-group names.
They are only intended as comments.
;
_shelx_estimated_absorpt_t_max 0.864
_shelx_estimated_absorpt_t_min 0.766
_olex2_refinement_description
;
1. Twinned data refinement
 Scales: 0.938(19)
 0.062(19)
2. Fixed Uiso
 At 1.2 times of:
  All C(H) groups, All C(H,H) groups
 At 1.5 times of:
  All C(H,H,H) groups
3.a Ternary CH refined with riding coordinates:
 C13(H13), C16(H16)
3.b Secondary CH2 refined with riding coordinates:
 C15(H15A,H15B)
3.c Aromatic/amide H refined with riding coordinates:
 C2(H2), C3(H3), C6(H6), C8(H8), C21(H21), C22(H22), C23(H23), C24(H24),
 C25(H25)
3.d Idealised Me refined as rotating group:
 C10(H10A,H10B,H10C), C11(H11A,H11B,H11C), C12(H12A,H12B,H12C), C17(H17A,H17B,
 H17C), C18(H18A,H18B,H18C)
;
_olex2_submission_special_instructions 'No special instructions were received'

loop_
_space_group_symop_operation_xyz
'x, y, z'
'-x+1/2, -y, z+1/2'
'-x, y+1/2, -z+1/2'
'x+1/2, -y+1/2, -z'

loop_
_atom_site_label
_atom_site_type_symbol
_atom_site_fract_x
_atom_site_fract_y
_atom_site_fract_z
_atom_site_U_iso_or_equiv
_atom_site_adp_type
_atom_site_occupancy
_atom_site_site_symmetry_order
_atom_site_calc_flag
_atom_site_refinement_flags_posn
_atom_site_refinement_flags_adp
_atom_site_refinement_flags_occupancy
_atom_site_disorder_assembly
_atom_site_disorder_group
Ni1 Ni 0.34719(5) 0.59193(4) 0.37332(3) 0.03300(13) Uani 1 1 d . . . . .
O1 O 0.3346(3) 0.63795(18) 0.26949(16) 0.0405(7) Uani 1 1 d . . . . .
O2 O 0.2894(3) 0.6214(2) 0.14288(19) 0.0498(8) Uani 1 1 d . . . . .
N1 N 0.3956(3) 0.4325(2) 0.27169(18) 0.0275(7) Uani 1 1 d . . . . .
N2 N 0.5280(3) 0.4090(2) 0.37298(19) 0.0287(6) Uani 1 1 d . . . . .
C1 C 0.4276(4) 0.4720(3) 0.3415(2) 0.0271(8) Uani 1 1 d . . . . .
C2 C 0.4739(4) 0.3465(3) 0.2580(3) 0.0318(9) Uani 1 1 d . . . . .
H2 H 0.469858 0.305819 0.212600 0.038 Uiso 1 1 calc R U . . .
C3 C 0.5565(4) 0.3322(3) 0.3215(2) 0.0329(9) Uani 1 1 d . . . . .
H3 H 0.622614 0.279069 0.329811 0.039 Uiso 1 1 calc R U . . .
C4 C 0.5941(4) 0.4175(3) 0.4482(2) 0.0279(8) Uani 1 1 d . . . . .
C5 C 0.5434(4) 0.3567(3) 0.5079(3) 0.0348(9) Uani 1 1 d . . . . .
C6 C 0.6097(4) 0.3646(3) 0.5805(3) 0.0402(10) Uani 1 1 d . . . . .
H6 H 0.575473 0.324513 0.622360 0.048 Uiso 1 1 calc R U . . .
C7 C 0.7241(4) 0.4291(3) 0.5940(3) 0.0381(10) Uani 1 1 d . . . . .
C8 C 0.7696(4) 0.4885(3) 0.5330(3) 0.0383(10) Uani 1 1 d . . . . .
H8 H 0.847547 0.533487 0.541909 0.046 Uiso 1 1 calc R U . . .
C9 C 0.7071(4) 0.4855(3) 0.4600(3) 0.0335(9) Uani 1 1 d . . . . .
C10 C 0.4203(5) 0.2846(3) 0.4952(3) 0.0543(13) Uani 1 1 d . . . . .
H10A H 0.346808 0.314846 0.461130 0.081 Uiso 1 1 calc R U . . .
H10B H 0.376058 0.267745 0.545721 0.081 Uiso 1 1 calc R U . . .
H10C H 0.457891 0.224174 0.470464 0.081 Uiso 1 1 calc R U . . .
C11 C 0.7981(5) 0.4321(4) 0.6730(3) 0.0561(13) Uani 1 1 d . . . . .
H11A H 0.728611 0.412528 0.713730 0.084 Uiso 1 1 calc R U . . .
H11B H 0.832865 0.499549 0.683439 0.084 Uiso 1 1 calc R U . . .
H11C H 0.880756 0.386163 0.673115 0.084 Uiso 1 1 calc R U . . .
C12 C 0.7552(5) 0.5544(3) 0.3966(3) 0.0483(12) Uani 1 1 d . . . . .
H12A H 0.796777 0.516004 0.353332 0.072 Uiso 1 1 calc R U . . .
H12B H 0.829004 0.599935 0.417314 0.072 Uiso 1 1 calc R U . . .
H12C H 0.671536 0.592535 0.377671 0.072 Uiso 1 1 calc R U . . .
C13 C 0.2874(4) 0.4744(3) 0.2177(2) 0.0313(8) Uani 1 1 d . . . . .
H13 H 0.301441 0.442874 0.165256 0.038 Uiso 1 1 calc R U . . .
C14 C 0.3072(4) 0.5863(3) 0.2085(3) 0.0352(9) Uani 1 1 d . . . . .
C15 C 0.1317(4) 0.4533(3) 0.2447(2) 0.0341(9) Uani 1 1 d . . . . .
H15A H 0.114288 0.490505 0.293783 0.041 Uiso 1 1 calc R U . . .
H15B H 0.064149 0.479984 0.204712 0.041 Uiso 1 1 calc R U . . .
C16 C 0.0931(4) 0.3448(3) 0.2590(3) 0.0352(10) Uani 1 1 d . . . . .
H16 H 0.160289 0.317884 0.299842 0.042 Uiso 1 1 calc R U . . .
C17 C -0.0620(5) 0.3379(4) 0.2896(4) 0.0593(14) Uani 1 1 d . . . . .
H17A H -0.069044 0.372883 0.339808 0.089 Uiso 1 1 calc R U . . .
H17B H -0.088281 0.268100 0.296985 0.089 Uiso 1 1 calc R U . . .
H17C H -0.128676 0.368404 0.251806 0.089 Uiso 1 1 calc R U . . .
C18 C 0.1086(6) 0.2827(3) 0.1861(3) 0.0584(14) Uani 1 1 d . . . . .
H18A H 0.045659 0.309389 0.144861 0.088 Uiso 1 1 calc R U . . .
H18B H 0.080126 0.214145 0.197648 0.088 Uiso 1 1 calc R U . . .
H18C H 0.210071 0.284035 0.168476 0.088 Uiso 1 1 calc R U . . .
C21 C 0.2579(14) 0.5733(4) 0.4832(4) 0.116(4) Uani 1 1 d . . . . .
H21 H 0.228495 0.509493 0.500702 0.139 Uiso 1 1 calc R U . . .
C22 C 0.3987(10) 0.6162(7) 0.4900(4) 0.107(3) Uani 1 1 d . . . . .
H22 H 0.481393 0.586325 0.513592 0.129 Uiso 1 1 calc R U . . .
C23 C 0.3941(7) 0.7054(6) 0.4574(4) 0.086(2) Uani 1 1 d . . . . .
H23 H 0.471929 0.751704 0.455467 0.103 Uiso 1 1 calc R U . . .
C24 C 0.2623(7) 0.7187(4) 0.4280(4) 0.0655(16) Uani 1 1 d . . . . .
H24 H 0.233788 0.774622 0.397838 0.079 Uiso 1 1 calc R U . . .
C25 C 0.1738(6) 0.6423(6) 0.4466(4) 0.0764(19) Uani 1 1 d . . . . .
H25 H 0.072433 0.637677 0.436148 0.092 Uiso 1 1 calc R U . . .

loop_
_atom_site_aniso_label
_atom_site_aniso_U_11
_atom_site_aniso_U_22
_atom_site_aniso_U_33
_atom_site_aniso_U_23
_atom_site_aniso_U_13
_atom_site_aniso_U_12
Ni1 0.0377(2) 0.0273(2) 0.0340(3) -0.0058(2) -0.0053(2) 0.0070(2)
O1 0.0598(18) 0.0230(12) 0.0388(17) 0.0019(11) -0.0106(16) -0.0033(14)
O2 0.0676(19) 0.0384(16) 0.043(2) 0.0131(13) -0.0166(15) -0.0125(13)
N1 0.0299(15) 0.0227(15) 0.0298(18) -0.0006(12) -0.0008(13) 0.0013(11)
N2 0.0301(13) 0.0255(13) 0.0304(16) 0.0012(17) -0.0016(14) 0.0010(13)
C1 0.0274(18) 0.0293(18) 0.025(2) -0.0015(15) -0.0021(15) -0.0003(15)
C2 0.033(2) 0.0233(17) 0.040(2) -0.0073(17) 0.0022(18) 0.0000(16)
C3 0.031(2) 0.029(2) 0.039(2) -0.0041(17) 0.0012(18) 0.0040(16)
C4 0.0272(16) 0.0288(19) 0.028(2) 0.0000(16) -0.0043(14) 0.0061(16)
C5 0.034(2) 0.031(2) 0.040(3) 0.0034(18) -0.0027(18) -0.0021(17)
C6 0.045(2) 0.038(2) 0.038(3) 0.0107(19) -0.0045(19) -0.0045(18)
C7 0.040(2) 0.035(2) 0.039(2) -0.0050(18) -0.0103(18) 0.0047(18)
C8 0.031(2) 0.034(2) 0.050(3) -0.0074(19) -0.0090(19) -0.0067(17)
C9 0.031(2) 0.032(2) 0.038(2) -0.0014(17) 0.0011(17) -0.0023(16)
C10 0.061(3) 0.051(3) 0.051(3) 0.009(2) -0.005(2) -0.021(2)
C11 0.063(3) 0.058(3) 0.048(3) 0.003(2) -0.021(2) 0.001(2)
C12 0.044(2) 0.050(3) 0.051(3) 0.005(2) 0.004(2) -0.013(2)
C13 0.036(2) 0.0288(18) 0.029(2) 0.0020(16) -0.0026(17) -0.0011(16)
C14 0.034(2) 0.0284(18) 0.043(2) 0.007(2) -0.0079(16) -0.0046(18)
C15 0.033(2) 0.0318(19) 0.038(2) 0.0030(17) -0.0046(18) -0.0012(17)
C16 0.034(2) 0.029(2) 0.043(3) 0.0080(18) -0.0051(18) -0.0055(17)
C17 0.038(3) 0.052(3) 0.088(4) 0.017(3) 0.006(3) -0.003(2)
C18 0.068(3) 0.045(3) 0.062(4) -0.010(2) -0.003(3) -0.020(2)
C21 0.258(11) 0.040(3) 0.050(4) -0.010(3) 0.062(6) -0.007(5)
C22 0.149(7) 0.135(8) 0.039(4) -0.031(4) -0.026(4) 0.102(6)
C23 0.059(4) 0.113(6) 0.085(5) -0.067(5) 0.001(3) -0.013(4)
C24 0.089(4) 0.042(3) 0.066(4) -0.019(3) 0.000(3) 0.022(3)
C25 0.046(3) 0.104(5) 0.079(5) -0.053(4) 0.013(3) 0.000(3)

loop_
_atom_type_symbol
_atom_type_description
_atom_type_scat_dispersion_real
_atom_type_scat_dispersion_imag
_atom_type_scat_source
C C 0.0033 0.0016 'International Tables Vol C Tables 4.2.6.8 and 6.1.1.4'
H H 0.0000 0.0000 'International Tables Vol C Tables 4.2.6.8 and 6.1.1.4'
N N 0.0061 0.0033 'International Tables Vol C Tables 4.2.6.8 and 6.1.1.4'
Ni Ni 0.3393 1.1124 'International Tables Vol C Tables 4.2.6.8 and 6.1.1.4'
O O 0.0106 0.0060 'International Tables Vol C Tables 4.2.6.8 and 6.1.1.4'

loop_
_geom_angle_atom_site_label_1
_geom_angle_atom_site_label_2
_geom_angle_atom_site_label_3
_geom_angle
_geom_angle_site_symmetry_1
_geom_angle_site_symmetry_3
_geom_angle_publ_flag
O1 Ni1 C21 150.7(4) . . ?
O1 Ni1 C22 150.1(3) . . ?
O1 Ni1 C23 114.1(3) . . ?
O1 Ni1 C24 97.34(19) . . ?
O1 Ni1 C25 113.6(2) . . ?
C1 Ni1 O1 92.06(14) . . ?
C1 Ni1 C21 108.6(2) . . ?
C1 Ni1 C22 109.1(2) . . ?
C1 Ni1 C23 137.5(2) . . ?
C1 Ni1 C24 170.6(2) . . ?
C1 Ni1 C25 138.1(2) . . ?
C21 Ni1 C22 40.2(3) . . ?
C21 Ni1 C23 63.7(3) . . ?
C21 Ni1 C24 63.0(2) . . ?
C21 Ni1 C25 37.8(3) . . ?
C22 Ni1 C23 36.6(3) . . ?
C22 Ni1 C24 61.9(2) . . ?
C22 Ni1 C25 63.7(3) . . ?
C24 Ni1 C23 36.3(2) . . ?
C24 Ni1 C25 37.2(2) . . ?
C25 Ni1 C23 62.0(2) . . ?
C14 O1 Ni1 126.9(2) . . ?
C1 N1 C2 111.7(3) . . ?
C1 N1 C13 123.7(3) . . ?
C2 N1 C13 124.6(3) . . ?
C1 N2 C3 110.2(3) . . ?
C1 N2 C4 126.3(3) . . ?
C3 N2 C4 123.5(3) . . ?
N1 C1 Ni1 121.3(3) . . ?
N1 C1 N2 104.5(3) . . ?
N2 C1 Ni1 134.1(3) . . ?
N1 C2 H2 126.9 . . ?
C3 C2 N1 106.2(3) . . ?
C3 C2 H2 126.9 . . ?
N2 C3 H3 126.3 . . ?
C2 C3 N2 107.5(3) . . ?
C2 C3 H3 126.3 . . ?
C5 C4 N2 118.1(3) . . ?
C5 C4 C9 122.0(4) . . ?
C9 C4 N2 119.9(3) . . ?
C4 C5 C10 121.8(4) . . ?
C6 C5 C4 117.6(4) . . ?
C6 C5 C10 120.6(4) . . ?
C5 C6 H6 118.9 . . ?
C7 C6 C5 122.1(4) . . ?
C7 C6 H6 118.9 . . ?
C6 C7 C11 120.5(4) . . ?
C8 C7 C6 118.0(4) . . ?
C8 C7 C11 121.5(4) . . ?
C7 C8 H8 118.6 . . ?
C9 C8 C7 122.8(4) . . ?
C9 C8 H8 118.6 . . ?
C4 C9 C12 121.5(4) . . ?
C8 C9 C4 117.5(4) . . ?
C8 C9 C12 121.0(4) . . ?
C5 C10 H10A 109.5 . . ?
C5 C10 H10B 109.5 . . ?
C5 C10 H10C 109.5 . . ?
H10A C10 H10B 109.5 . . ?
H10A C10 H10C 109.5 . . ?
H10B C10 H10C 109.5 . . ?
C7 C11 H11A 109.5 . . ?
C7 C11 H11B 109.5 . . ?
C7 C11 H11C 109.5 . . ?
H11A C11 H11B 109.5 . . ?
H11A C11 H11C 109.5 . . ?
H11B C11 H11C 109.5 . . ?
C9 C12 H12A 109.5 . . ?
C9 C12 H12B 109.5 . . ?
C9 C12 H12C 109.5 . . ?
H12A C12 H12B 109.5 . . ?
H12A C12 H12C 109.5 . . ?
H12B C12 H12C 109.5 . . ?
N1 C13 H13 108.1 . . ?
N1 C13 C14 111.4(3) . . ?
N1 C13 C15 111.9(3) . . ?
C14 C13 H13 108.1 . . ?
C14 C13 C15 109.0(3) . . ?
C15 C13 H13 108.1 . . ?
O1 C14 C13 118.5(4) . . ?
O2 C14 O1 124.1(4) . . ?
O2 C14 C13 117.4(4) . . ?
C13 C15 H15A 108.2 . . ?
C13 C15 H15B 108.2 . . ?
H15A C15 H15B 107.4 . . ?
C16 C15 C13 116.4(3) . . ?
C16 C15 H15A 108.2 . . ?
C16 C15 H15B 108.2 . . ?
C15 C16 H16 108.4 . . ?
C17 C16 C15 109.4(3) . . ?
C17 C16 H16 108.4 . . ?
C18 C16 C15 112.3(4) . . ?
C18 C16 H16 108.4 . . ?
C18 C16 C17 109.8(4) . . ?
C16 C17 H17A 109.5 . . ?
C16 C17 H17B 109.5 . . ?
C16 C17 H17C 109.5 . . ?
H17A C17 H17B 109.5 . . ?
H17A C17 H17C 109.5 . . ?
H17B C17 H17C 109.5 . . ?
C16 C18 H18A 109.5 . . ?
C16 C18 H18B 109.5 . . ?
C16 C18 H18C 109.5 . . ?
H18A C18 H18B 109.5 . . ?
H18A C18 H18C 109.5 . . ?
H18B C18 H18C 109.5 . . ?
Ni1 C21 H21 120.6 . . ?
C22 C21 Ni1 70.3(4) . . ?
C22 C21 H21 127.0 . . ?
C25 C21 Ni1 74.0(4) . . ?
C25 C21 H21 127.0 . . ?
C25 C21 C22 106.0(6) . . ?
Ni1 C22 H22 121.6 . . ?
C21 C22 Ni1 69.5(4) . . ?
C21 C22 H22 126.1 . . ?
C23 C22 Ni1 74.5(4) . . ?
C23 C22 C21 107.8(6) . . ?
C23 C22 H22 126.1 . . ?
Ni1 C23 H23 126.7 . . ?
C22 C23 Ni1 68.9(4) . . ?
C22 C23 H23 125.9 . . ?
C24 C23 Ni1 70.0(3) . . ?
C24 C23 C22 108.2(7) . . ?
C24 C23 H23 125.9 . . ?
Ni1 C24 H24 120.5 . . ?
C23 C24 Ni1 73.6(3) . . ?
C23 C24 H24 124.5 . . ?
C23 C24 C25 111.0(6) . . ?
C25 C24 Ni1 73.0(3) . . ?
C25 C24 H24 124.5 . . ?
Ni1 C25 H25 126.9 . . ?
C21 C25 Ni1 68.2(4) . . ?
C21 C25 H25 126.7 . . ?
C24 C25 Ni1 69.8(3) . . ?
C24 C25 C21 106.7(6) . . ?
C24 C25 H25 126.7 . . ?

loop_
_geom_bond_atom_site_label_1
_geom_bond_atom_site_label_2
_geom_bond_distance
_geom_bond_site_symmetry_2
_geom_bond_publ_flag
Ni1 O1 1.882(3) . ?
Ni1 C1 1.858(4) . ?
Ni1 C21 2.063(6) . ?
Ni1 C22 2.073(6) . ?
Ni1 C23 2.141(5) . ?
Ni1 C24 2.098(5) . ?
Ni1 C25 2.137(5) . ?
O1 C14 1.278(5) . ?
O2 C14 1.227(5) . ?
N1 C1 1.339(5) . ?
N1 C2 1.384(4) . ?
N1 C13 1.468(5) . ?
N2 C1 1.364(4) . ?
N2 C3 1.382(5) . ?
N2 C4 1.426(5) . ?
C2 H2 0.9500 . ?
C2 C3 1.338(6) . ?
C3 H3 0.9500 . ?
C4 C5 1.388(5) . ?
C4 C9 1.400(5) . ?
C5 C6 1.385(6) . ?
C5 C10 1.507(6) . ?
C6 H6 0.9500 . ?
C6 C7 1.384(5) . ?
C7 C8 1.378(6) . ?
C7 C11 1.511(6) . ?
C8 H8 0.9500 . ?
C8 C9 1.373(6) . ?
C9 C12 1.494(6) . ?
C10 H10A 0.9800 . ?
C10 H10B 0.9800 . ?
C10 H10C 0.9800 . ?
C11 H11A 0.9800 . ?
C11 H11B 0.9800 . ?
C11 H11C 0.9800 . ?
C12 H12A 0.9800 . ?
C12 H12B 0.9800 . ?
C12 H12C 0.9800 . ?
C13 H13 1.0000 . ?
C13 C14 1.528(5) . ?
C13 C15 1.529(5) . ?
C15 H15A 0.9900 . ?
C15 H15B 0.9900 . ?
C15 C16 1.525(5) . ?
C16 H16 1.0000 . ?
C16 C17 1.521(6) . ?
C16 C18 1.506(6) . ?
C17 H17A 0.9800 . ?
C17 H17B 0.9800 . ?
C17 H17C 0.9800 . ?
C18 H18A 0.9800 . ?
C18 H18B 0.9800 . ?
C18 H18C 0.9800 . ?
C21 H21 0.9500 . ?
C21 C22 1.422(11) . ?
C21 C25 1.362(10) . ?
C22 H22 0.9500 . ?
C22 C23 1.325(10) . ?
C23 H23 0.9500 . ?
C23 C24 1.323(8) . ?
C24 H24 0.9500 . ?
C24 C25 1.350(8) . ?
C25 H25 0.9500 . ?

loop_
_geom_torsion_atom_site_label_1
_geom_torsion_atom_site_label_2
_geom_torsion_atom_site_label_3
_geom_torsion_atom_site_label_4
_geom_torsion
_geom_torsion_site_symmetry_1
_geom_torsion_site_symmetry_2
_geom_torsion_site_symmetry_3
_geom_torsion_site_symmetry_4
_geom_torsion_publ_flag
Ni1 O1 C14 O2 174.3(3) . . . . ?
Ni1 O1 C14 C13 -2.5(5) . . . . ?
Ni1 C21 C22 C23 65.2(5) . . . . ?
Ni1 C21 C25 C24 -59.5(4) . . . . ?
Ni1 C22 C23 C24 59.2(5) . . . . ?
Ni1 C23 C24 C25 63.9(4) . . . . ?
Ni1 C24 C25 C21 58.4(4) . . . . ?
O1 Ni1 C1 N1 -30.0(3) . . . . ?
O1 Ni1 C1 N2 145.7(4) . . . . ?
N1 C2 C3 N2 0.0(4) . . . . ?
N1 C13 C14 O1 -41.9(5) . . . . ?
N1 C13 C14 O2 141.1(4) . . . . ?
N1 C13 C15 C16 -54.9(5) . . . . ?
N2 C4 C5 C6 179.1(3) . . . . ?
N2 C4 C5 C10 -1.1(6) . . . . ?
N2 C4 C9 C8 -178.1(3) . . . . ?
N2 C4 C9 C12 3.7(5) . . . . ?
C1 Ni1 O1 C14 34.9(3) . . . . ?
C1 N1 C2 C3 0.3(4) . . . . ?
C1 N1 C13 C14 46.9(5) . . . . ?
C1 N1 C13 C15 -75.4(4) . . . . ?
C1 N2 C3 C2 -0.3(4) . . . . ?
C1 N2 C4 C5 102.3(4) . . . . ?
C1 N2 C4 C9 -78.0(5) . . . . ?
C2 N1 C1 Ni1 176.3(3) . . . . ?
C2 N1 C1 N2 -0.5(4) . . . . ?
C2 N1 C13 C14 -134.9(4) . . . . ?
C2 N1 C13 C15 102.8(4) . . . . ?
C3 N2 C1 Ni1 -175.7(3) . . . . ?
C3 N2 C1 N1 0.5(4) . . . . ?
C3 N2 C4 C5 -76.5(4) . . . . ?
C3 N2 C4 C9 103.3(4) . . . . ?
C4 N2 C1 Ni1 5.4(6) . . . . ?
C4 N2 C1 N1 -178.4(3) . . . . ?
C4 N2 C3 C2 178.6(3) . . . . ?
C4 C5 C6 C7 -1.1(6) . . . . ?
C5 C4 C9 C8 1.6(6) . . . . ?
C5 C4 C9 C12 -176.6(4) . . . . ?
C5 C6 C7 C8 1.7(6) . . . . ?
C5 C6 C7 C11 -177.1(4) . . . . ?
C6 C7 C8 C9 -0.6(6) . . . . ?
C7 C8 C9 C4 -1.0(6) . . . . ?
C7 C8 C9 C12 177.2(4) . . . . ?
C9 C4 C5 C6 -0.6(6) . . . . ?
C9 C4 C5 C10 179.2(4) . . . . ?
C10 C5 C6 C7 179.2(4) . . . . ?
C11 C7 C8 C9 178.2(4) . . . . ?
C13 N1 C1 Ni1 -5.3(5) . . . . ?
C13 N1 C1 N2 177.9(3) . . . . ?
C13 N1 C2 C3 -178.1(3) . . . . ?
C13 C15 C16 C17 176.8(4) . . . . ?
C13 C15 C16 C18 -61.0(5) . . . . ?
C14 C13 C15 C16 -178.6(4) . . . . ?
C15 C13 C14 O1 82.0(4) . . . . ?
C15 C13 C14 O2 -94.9(4) . . . . ?
C21 Ni1 O1 C14 -100.8(5) . . . . ?
C21 Ni1 C1 N1 128.9(5) . . . . ?
C21 Ni1 C1 N2 -55.4(5) . . . . ?
C21 C22 C23 Ni1 -61.9(4) . . . . ?
C21 C22 C23 C24 -2.7(7) . . . . ?
C22 Ni1 O1 C14 171.0(5) . . . . ?
C22 Ni1 C1 N1 171.5(4) . . . . ?
C22 Ni1 C1 N2 -12.8(5) . . . . ?
C22 C21 C25 Ni1 63.4(4) . . . . ?
C22 C21 C25 C24 3.9(7) . . . . ?
C22 C23 C24 Ni1 -58.5(5) . . . . ?
C22 C23 C24 C25 5.4(7) . . . . ?
C23 Ni1 O1 C14 -179.6(3) . . . . ?
C23 Ni1 C1 N1 -160.1(4) . . . . ?
C23 Ni1 C1 N2 15.6(6) . . . . ?
C23 C24 C25 Ni1 -64.3(4) . . . . ?
C23 C24 C25 C21 -5.8(7) . . . . ?
C24 Ni1 O1 C14 -145.9(4) . . . . ?
C25 Ni1 O1 C14 -111.0(4) . . . . ?
C25 Ni1 C1 N1 99.8(4) . . . . ?
C25 Ni1 C1 N2 -84.5(5) . . . . ?
C25 C21 C22 Ni1 -66.0(4) . . . . ?
C25 C21 C22 C23 -0.8(7) . . . . ?

loop_
_twin_individual_id
_twin_individual_mass_fraction_refined
1 0.938(19)
2 0.062(19)
